data_1508918
loop_
_publ_author_name
'Palanimuthu, Duraippandi'
'Shinde, Sridevi Vijay'
'Somasundaram, Kumaravel'
'Samuelson, Ashoka G.'

_publ_section_title
;
 In Vitro and in Vivo Anticancer Activity of Copper Bis(thiosemicarbazone)
 Complexes.
;
_journal_issue 3
_journal_name_full 'Journal of medicinal chemistry'
_journal_page_first 722
_journal_page_last 734
_journal_paper_doi 10.1021/jm300938r
_journal_volume 56
_journal_year 2013
_chemical_formula_moiety 'C14 H24 Cu N6 S2'
_chemical_formula_sum 'C14 H24 Cu N6 S2'
_chemical_formula_weight 808.10
_chemical_name_systematic
;
 ?
;
_space_group_IT_number 2
_symmetry_cell_setting triclinic
_symmetry_space_group_name_Hall '-P 1'
_symmetry_space_group_name_H-M 'P -1'
_atom_sites_solution_hydrogens geom
_atom_sites_solution_primary direct
_atom_sites_solution_secondary difmap
_audit_creation_method SHELXL-97
_cell_angle_alpha 98.489(5)
_cell_angle_beta 99.605(5)
_cell_angle_gamma 91.102(5)
_cell_formula_units_Z 4
_cell_length_a 7.580(5)
_cell_length_b 12.830(5)
_cell_length_c 18.298(5)
_cell_measurement_temperature 293(2)
_cell_volume 1733.6(14)
_computing_cell_refinement 'bruker kappa apexII ccd'
_computing_data_collection 'bruker kappa apexII ccd'
_computing_data_reduction 'bruker saint'
_computing_molecular_graphics ortep-III
_computing_structure_refinement 'SHELXL-97 (Sheldrick, 1997)'
_computing_structure_solution shelxs-97
_diffrn_ambient_temperature 293(2)
_diffrn_measured_fraction_theta_full 0.971
_diffrn_measured_fraction_theta_max 0.971
_diffrn_measurement_device_type 'bruker kappa apexII ccd'
_diffrn_measurement_method omega
_diffrn_radiation_monochromator graphite
_diffrn_radiation_source 'fine-focus sealed tube'
_diffrn_radiation_type MoK\a
_diffrn_radiation_wavelength 0.71073
_diffrn_reflns_av_R_equivalents 0.0526
_diffrn_reflns_av_sigmaI/netI 0.1098
_diffrn_reflns_limit_h_max 10
_diffrn_reflns_limit_h_min -10
_diffrn_reflns_limit_k_max 18
_diffrn_reflns_limit_k_min -17
_diffrn_reflns_limit_l_max 24
_diffrn_reflns_limit_l_min -25
_diffrn_reflns_number 34695
_diffrn_reflns_theta_full 30.10
_diffrn_reflns_theta_max 30.10
_diffrn_reflns_theta_min 1.61
_exptl_absorpt_coefficient_mu 1.508
_exptl_absorpt_correction_T_max 0.740
_exptl_absorpt_correction_T_min 0.188
_exptl_absorpt_correction_type empirical
_exptl_crystal_colour 'dark brown'
_exptl_crystal_density_diffrn 1.548
_exptl_crystal_density_method 'not measured'
_exptl_crystal_description needle
_exptl_crystal_F_000 844
_exptl_crystal_size_max 0.9
_exptl_crystal_size_mid 0.3
_exptl_crystal_size_min 0.2
_refine_diff_density_max 0.342
_refine_diff_density_min -0.340
_refine_diff_density_rms 0.077
_refine_ls_extinction_method none
_refine_ls_goodness_of_fit_ref 0.954
_refine_ls_hydrogen_treatment mixed
_refine_ls_matrix_type full
_refine_ls_number_parameters 507
_refine_ls_number_reflns 10219
_refine_ls_number_restraints 0
_refine_ls_restrained_S_all 0.954
_refine_ls_R_factor_all 0.1684
_refine_ls_R_factor_gt 0.0528
_refine_ls_shift/su_max 0.039
_refine_ls_shift/su_mean 0.003
_refine_ls_structure_factor_coef Fsqd
_refine_ls_weighting_details 'calc w=1/[\s^2^(Fo^2^)+(0.0526P)^2^+0.0000P] where P=(Fo^2^+2Fc^2^)/3'
_refine_ls_weighting_scheme calc
_refine_ls_wR_factor_gt 0.1020
_refine_ls_wR_factor_ref 0.1362
_reflns_number_gt 4341
_reflns_number_total 10219
_reflns_threshold_expression >2sigma(I)
_cod_data_source_file jm300938r_si_002.cif
_cod_data_source_block Cu(ATSC)
_cod_original_sg_symbol_H-M P-1
_cod_database_code 1508918

loop_
_symmetry_equiv_pos_as_xyz
'x, y, z'
'-x, -y, -z'

loop_
_atom_site_label
_atom_site_type_symbol
_atom_site_fract_x
_atom_site_fract_y
_atom_site_fract_z
_atom_site_U_iso_or_equiv
_atom_site_adp_type
_atom_site_occupancy
_atom_site_symmetry_multiplicity
_atom_site_calc_flag
_atom_site_refinement_flags
Cu2 Cu -0.05316(6) 0.62072(3) 0.21810(2) 0.04146(15) Uani 1 1 d .
Cu1 Cu 0.38788(6) 0.37113(3) 0.27888(2) 0.03990(14) Uani 1 1 d .
S1 S 0.40765(14) 0.20241(7) 0.29866(6) 0.0493(3) Uani 1 1 d .
S4 S -0.03672(14) 0.79047(7) 0.20176(6) 0.0488(3) Uani 1 1 d .
S2 S 0.35929(14) 0.47533(7) 0.38605(5) 0.0475(3) Uani 1 1 d .
S3 S -0.04471(14) 0.51613(7) 0.10889(5) 0.0490(3) Uani 1 1 d .
N10 N -0.0877(4) 0.6775(2) 0.32007(16) 0.0405(7) Uani 1 1 d .
N5 N 0.3914(4) 0.6005(2) 0.27914(17) 0.0443(8) Uani 1 1 d .
N9 N -0.0461(4) 0.3069(2) 0.10159(16) 0.0449(8) Uani 1 1 d .
N6 N 0.3833(4) 0.6852(2) 0.39566(16) 0.0454(8) Uani 1 1 d .
N4 N 0.4015(4) 0.5033(2) 0.23858(16) 0.0394(7) Uani 1 1 d .
N2 N 0.4419(4) 0.2104(2) 0.15279(17) 0.0460(8) Uani 1 1 d .
N8 N -0.0708(4) 0.3914(2) 0.21714(17) 0.0441(8) Uani 1 1 d .
N3 N 0.4491(4) 0.0489(2) 0.18845(18) 0.0511(8) Uani 1 1 d .
N11 N -0.0893(4) 0.7837(2) 0.34648(17) 0.0446(8) Uani 1 1 d .
N12 N -0.0576(4) 0.9452(2) 0.31365(17) 0.0486(8) Uani 1 1 d .
N7 N -0.0819(4) 0.4884(2) 0.25726(16) 0.0393(7) Uani 1 1 d .
N1 N 0.4234(4) 0.3152(2) 0.17746(16) 0.0413(7) Uani 1 1 d .
C16 C -0.1118(5) 0.4976(3) 0.3253(2) 0.0380(9) Uani 1 1 d .
C23 C -0.1152(5) 0.6080(3) 0.36157(19) 0.0381(8) Uani 1 1 d .
C9 C 0.4255(5) 0.4940(3) 0.1696(2) 0.0407(9) Uani 1 1 d .
C2 C 0.4406(5) 0.3848(3) 0.1340(2) 0.0413(9) Uani 1 1 d .
C10 C 0.3780(5) 0.5929(3) 0.3496(2) 0.0390(9) Uani 1 1 d .
C18 C -0.0583(7) 0.2055(3) 0.1279(2) 0.0477(10) Uani 1 1 d .
C28 C -0.0439(6) 1.0233(3) 0.2634(3) 0.0514(11) Uani 1 1 d .
C17 C -0.0550(5) 0.3985(3) 0.1466(2) 0.0401(9) Uani 1 1 d .
C1 C 0.4770(6) 0.3593(3) 0.0563(2) 0.0546(11) Uani 1 1 d .
H1A H 0.4826 0.2843 0.0434 0.082 Uiso 1 1 calc R
H1B H 0.5891 0.3928 0.0530 0.082 Uiso 1 1 calc R
H1C H 0.3827 0.3844 0.0223 0.082 Uiso 1 1 calc R
C15 C -0.1362(8) 0.4059(4) 0.3635(3) 0.0534(12) Uani 1 1 d .
C3 C 0.4345(5) 0.1538(3) 0.2068(2) 0.0416(9) Uani 1 1 d .
C24 C -0.0635(5) 0.8407(3) 0.2933(2) 0.0419(9) Uani 1 1 d .
C21 C -0.0221(7) 0.2945(3) 0.0233(2) 0.0512(11) Uani 1 1 d .
C27 C -0.0706(7) 1.1278(3) 0.3108(3) 0.0623(13) Uani 1 1 d .
C4 C 0.4636(6) 0.0006(3) 0.1128(2) 0.0632(12) Uani 1 1 d .
H4A H 0.5699 0.0277 0.0976 0.076 Uiso 1 1 calc R
H4B H 0.3592 0.0134 0.0773 0.076 Uiso 1 1 calc R
C11 C 0.4119(7) 0.7866(3) 0.3704(3) 0.0533(11) Uani 1 1 d .
C25 C -0.0675(6) 0.9952(3) 0.3895(2) 0.0631(12) Uani 1 1 d .
H19B H 0.0112 0.9629 0.4264 0.076 Uiso 1 1 calc R
H19A H -0.1889 0.9912 0.3995 0.076 Uiso 1 1 calc R
C14 C 0.3720(8) 0.6986(4) 0.4750(2) 0.0579(12) Uani 1 1 d .
C22 C -0.1519(5) 0.6341(3) 0.4396(2) 0.0534(11) Uani 1 1 d .
H18C H -0.1481 0.7094 0.4537 0.080 Uiso 1 1 calc R
H18B H -0.0630 0.6044 0.4734 0.080 Uiso 1 1 calc R
H18A H -0.2683 0.6055 0.4421 0.080 Uiso 1 1 calc R
C19 C -0.0599(9) 0.1250(4) 0.0584(3) 0.0667(14) Uani 1 1 d .
C20 C 0.0342(9) 0.1824(4) 0.0089(3) 0.0688(15) Uani 1 1 d .
C7 C 0.4558(7) -0.0287(3) 0.2394(3) 0.0604(12) Uani 1 1 d .
C26 C -0.0053(9) 1.1090(4) 0.3893(4) 0.0746(16) Uani 1 1 d .
C8 C 0.4373(6) 0.5856(3) 0.1290(2) 0.0610(12) Uani 1 1 d .
H8A H 0.4239 0.6496 0.1617 0.092 Uiso 1 1 calc R
H8B H 0.3439 0.5781 0.0858 0.092 Uiso 1 1 calc R
H8C H 0.5517 0.5881 0.1132 0.092 Uiso 1 1 calc R
C12 C 0.4221(9) 0.8652(4) 0.4406(3) 0.0989(19) Uani 1 1 d .
H10B H 0.5366 0.9042 0.4513 0.119 Uiso 1 1 calc R
H10A H 0.3282 0.9149 0.4338 0.119 Uiso 1 1 calc R
C6 C 0.4600(7) -0.1320(3) 0.1904(3) 0.0818(16) Uani 1 1 d .
H6A H 0.5610 -0.1707 0.2103 0.098 Uiso 1 1 calc R
H6B H 0.3510 -0.1739 0.1887 0.098 Uiso 1 1 calc R
C13 C 0.4029(11) 0.8139(4) 0.4987(3) 0.146(3) Uani 1 1 d .
H11A H 0.3027 0.8415 0.5210 0.176 Uiso 1 1 calc R
H11B H 0.5099 0.8272 0.5366 0.176 Uiso 1 1 calc R
C5 C 0.4753(10) -0.1136(4) 0.1180(3) 0.133(3) Uani 1 1 d .
H5A H 0.3803 -0.1531 0.0818 0.160 Uiso 1 1 calc R
H5B H 0.5890 -0.1378 0.1060 0.160 Uiso 1 1 calc R
H14B H 0.035(4) 0.202(2) 0.1658(18) 0.030(9) Uiso 1 1 d .
H9A H 0.324(5) 0.792(3) 0.330(2) 0.061(13) Uiso 1 1 d .
H7A H 0.360(5) -0.028(3) 0.269(2) 0.059(13) Uiso 1 1 d .
H9B H 0.522(5) 0.782(3) 0.3554(19) 0.041(11) Uiso 1 1 d .
H16A H -0.005(5) 0.150(3) -0.044(2) 0.072(13) Uiso 1 1 d .
H14A H -0.163(5) 0.198(3) 0.147(2) 0.061(13) Uiso 1 1 d .
H20A H -0.032(6) 1.149(4) 0.425(3) 0.084(18) Uiso 1 1 d .
H12A H 0.268(6) 0.664(3) 0.484(2) 0.078(16) Uiso 1 1 d .
H13A H -0.205(6) 0.363(4) 0.338(3) 0.083(18) Uiso 1 1 d .
H22B H 0.073(5) 1.023(3) 0.250(2) 0.071(14) Uiso 1 1 d .
H17B H 0.062(5) 0.342(3) 0.020(2) 0.059(13) Uiso 1 1 d .
H21B H -0.014(5) 1.186(3) 0.298(2) 0.075(14) Uiso 1 1 d .
H13 H -0.038(8) 0.397(4) 0.393(3) 0.14(3) Uiso 1 1 d .
H15A H -0.183(6) 0.108(3) 0.035(2) 0.081(16) Uiso 1 1 d .
H12B H 0.463(6) 0.664(4) 0.499(3) 0.101(19) Uiso 1 1 d .
H17A H -0.132(6) 0.303(3) -0.003(2) 0.076(15) Uiso 1 1 d .
H20B H 0.112(7) 1.109(4) 0.398(3) 0.10(2) Uiso 1 1 d .
H22A H -0.156(5) 1.004(3) 0.219(2) 0.053(11) Uiso 1 1 d .
H15B H -0.003(5) 0.067(3) 0.073(2) 0.062(13) Uiso 1 1 d .
H13B H -0.205(6) 0.425(3) 0.401(3) 0.086(17) Uiso 1 1 d .
H21A H -0.197(5) 1.142(3) 0.310(2) 0.069(13) Uiso 1 1 d .
H7B H 0.565(6) -0.017(3) 0.275(3) 0.094(17) Uiso 1 1 d .
H16B H 0.156(7) 0.171(4) 0.015(3) 0.11(2) Uiso 1 1 d .

loop_
_atom_site_aniso_label
_atom_site_aniso_U_11
_atom_site_aniso_U_22
_atom_site_aniso_U_33
_atom_site_aniso_U_23
_atom_site_aniso_U_13
_atom_site_aniso_U_12
Cu2 0.0589(3) 0.0296(3) 0.0365(3) 0.0061(2) 0.0087(2) 0.0059(2)
Cu1 0.0535(3) 0.0313(3) 0.0357(3) 0.0080(2) 0.0071(2) 0.0033(2)
S1 0.0686(7) 0.0351(6) 0.0466(6) 0.0129(5) 0.0105(5) 0.0056(5)
S4 0.0722(7) 0.0321(5) 0.0451(6) 0.0090(5) 0.0151(5) 0.0096(5)
S2 0.0688(7) 0.0399(6) 0.0362(6) 0.0107(4) 0.0116(5) 0.0056(5)
S3 0.0762(7) 0.0338(5) 0.0382(6) 0.0076(4) 0.0111(5) 0.0056(5)
N10 0.056(2) 0.0287(17) 0.0361(18) 0.0023(14) 0.0072(14) 0.0063(14)
N5 0.064(2) 0.0267(17) 0.042(2) 0.0022(14) 0.0104(16) 0.0042(14)
N9 0.065(2) 0.0333(18) 0.0345(19) 0.0030(15) 0.0055(15) 0.0064(15)
N6 0.062(2) 0.0389(19) 0.0343(19) 0.0012(15) 0.0093(15) 0.0062(15)
N4 0.0528(19) 0.0342(18) 0.0325(18) 0.0070(14) 0.0088(14) 0.0051(14)
N2 0.067(2) 0.0295(18) 0.041(2) 0.0041(15) 0.0080(15) 0.0044(15)
N8 0.065(2) 0.0304(18) 0.037(2) 0.0034(14) 0.0111(15) 0.0047(14)
N3 0.066(2) 0.0311(18) 0.054(2) 0.0072(16) 0.0019(17) 0.0050(15)
N11 0.061(2) 0.0292(17) 0.042(2) -0.0009(15) 0.0097(15) 0.0060(14)
N12 0.068(2) 0.0299(18) 0.049(2) 0.0063(16) 0.0107(16) 0.0089(15)
N7 0.056(2) 0.0283(17) 0.0329(18) 0.0033(14) 0.0067(14) 0.0037(14)
N1 0.0521(19) 0.0330(18) 0.0391(19) 0.0046(15) 0.0091(14) 0.0059(14)
C16 0.048(2) 0.032(2) 0.033(2) 0.0065(17) 0.0023(16) 0.0041(16)
C23 0.044(2) 0.038(2) 0.033(2) 0.0073(17) 0.0055(16) 0.0055(16)
C9 0.056(2) 0.030(2) 0.037(2) 0.0073(17) 0.0096(17) 0.0012(17)
C2 0.051(2) 0.035(2) 0.037(2) 0.0033(18) 0.0091(17) 0.0007(17)
C10 0.047(2) 0.038(2) 0.032(2) 0.0042(17) 0.0068(16) 0.0081(17)
C18 0.061(3) 0.035(2) 0.045(3) 0.005(2) 0.005(2) 0.005(2)
C28 0.058(3) 0.030(2) 0.069(3) 0.008(2) 0.016(2) 0.0060(19)
C17 0.048(2) 0.031(2) 0.039(2) 0.0037(18) 0.0040(17) 0.0022(16)
C1 0.078(3) 0.048(3) 0.040(2) -0.0005(19) 0.021(2) 0.004(2)
C15 0.076(4) 0.039(3) 0.047(3) 0.014(2) 0.013(3) 0.001(3)
C3 0.043(2) 0.027(2) 0.051(3) 0.0044(18) 0.0009(18) 0.0054(16)
C24 0.047(2) 0.029(2) 0.047(2) 0.0015(18) 0.0053(18) 0.0075(16)
C21 0.066(3) 0.045(3) 0.042(3) 0.003(2) 0.011(2) 0.007(2)
C27 0.070(3) 0.034(3) 0.086(4) 0.006(2) 0.025(3) 0.002(2)
C4 0.084(3) 0.040(3) 0.056(3) -0.012(2) 0.001(2) 0.010(2)
C11 0.073(3) 0.034(2) 0.052(3) 0.003(2) 0.008(3) 0.008(2)
C25 0.085(3) 0.045(3) 0.057(3) -0.001(2) 0.013(2) 0.002(2)
C14 0.076(3) 0.063(3) 0.036(3) 0.001(2) 0.016(2) 0.012(3)
C22 0.070(3) 0.041(2) 0.050(3) 0.002(2) 0.018(2) 0.004(2)
C19 0.099(4) 0.037(3) 0.062(3) -0.001(2) 0.014(3) 0.004(3)
C20 0.115(5) 0.048(3) 0.045(3) -0.002(2) 0.024(3) 0.016(3)
C7 0.061(3) 0.036(3) 0.085(4) 0.018(2) 0.007(3) 0.005(2)
C26 0.092(5) 0.042(3) 0.085(5) -0.015(3) 0.026(4) -0.008(3)
C8 0.090(3) 0.043(3) 0.056(3) 0.017(2) 0.023(2) -0.001(2)
C12 0.173(6) 0.044(3) 0.074(4) -0.020(3) 0.032(4) -0.005(3)
C6 0.096(4) 0.035(3) 0.117(5) 0.004(3) 0.033(3) 0.004(2)
C13 0.329(11) 0.054(4) 0.060(4) -0.015(3) 0.064(5) 0.003(5)
C5 0.252(8) 0.040(3) 0.079(4) -0.011(3) -0.041(5) 0.042(4)

loop_
_atom_type_symbol
_atom_type_description
_atom_type_scat_dispersion_real
_atom_type_scat_dispersion_imag
_atom_type_scat_source
C C 0.0033 0.0016 'International Tables Vol C Tables 4.2.6.8 and 6.1.1.4'
H H 0.0000 0.0000 'International Tables Vol C Tables 4.2.6.8 and 6.1.1.4'
N N 0.0061 0.0033 'International Tables Vol C Tables 4.2.6.8 and 6.1.1.4'
S S 0.1246 0.1234 'International Tables Vol C Tables 4.2.6.8 and 6.1.1.4'
Cu Cu 0.3201 1.2651 'International Tables Vol C Tables 4.2.6.8 and 6.1.1.4'

loop_
_geom_angle_atom_site_label_1
_geom_angle_atom_site_label_2
_geom_angle_atom_site_label_3
_geom_angle
N7 Cu2 N10 80.40(12)
N7 Cu2 S4 165.32(9)
N10 Cu2 S4 84.98(9)
N7 Cu2 S3 84.92(9)
N10 Cu2 S3 164.67(9)
S4 Cu2 S3 109.54(4)
N1 Cu1 N4 80.60(12)
N1 Cu1 S2 165.33(9)
N4 Cu1 S2 84.82(9)
N1 Cu1 S1 84.62(9)
N4 Cu1 S1 164.46(9)
S2 Cu1 S1 109.75(4)
C3 S1 Cu1 94.47(13)
C24 S4 Cu2 94.81(13)
C10 S2 Cu1 94.45(13)
C17 S3 Cu2 94.33(13)
C23 N10 N11 120.9(3)
C23 N10 Cu2 115.3(2)
N11 N10 Cu2 123.8(2)
C10 N5 N4 110.9(3)
C17 N9 C18 121.9(3)
C17 N9 C21 126.2(3)
C18 N9 C21 111.9(3)
C10 N6 C14 126.2(3)
C10 N6 C11 122.0(3)
C14 N6 C11 111.8(3)
C9 N4 N5 120.6(3)
C9 N4 Cu1 115.5(2)
N5 N4 Cu1 123.9(2)
C3 N2 N1 110.8(3)
C17 N8 N7 111.1(3)
C3 N3 C4 122.0(3)
C3 N3 C7 126.1(4)
C4 N3 C7 111.9(3)
C24 N11 N10 110.5(3)
C24 N12 C25 123.0(3)
C24 N12 C28 125.1(3)
C25 N12 C28 111.8(3)
C16 N7 N8 120.5(3)
C16 N7 Cu2 115.9(2)
N8 N7 Cu2 123.6(2)
C2 N1 N2 120.1(3)
C2 N1 Cu1 115.8(2)
N2 N1 Cu1 124.0(2)
N7 C16 C23 113.7(3)
N7 C16 C15 122.9(4)
C23 C16 C15 123.4(4)
N10 C23 C16 114.7(3)
N10 C23 C22 124.0(3)
C16 C23 C22 121.3(3)
N4 C9 C2 114.4(3)
N4 C9 C8 123.3(3)
C2 C9 C8 122.3(3)
N1 C2 C9 113.7(3)
N1 C2 C1 124.3(3)
C9 C2 C1 122.0(3)
N5 C10 N6 115.3(3)
N5 C10 S2 125.8(3)
N6 C10 S2 119.0(3)
N9 C18 C19 104.2(3)
N9 C18 H14B 109(2)
C19 C18 H14B 115(2)
N9 C18 H14A 111(2)
C19 C18 H14A 110(2)
H14B C18 H14A 107(3)
N12 C28 C27 103.8(4)
N12 C28 H22B 109(2)
C27 C28 H22B 110(2)
N12 C28 H22A 105.0(19)
C27 C28 H22A 109.9(19)
H22B C28 H22A 118(3)
N8 C17 N9 116.0(3)
N8 C17 S3 125.6(3)
N9 C17 S3 118.3(3)
C2 C1 H1A 109.5
C2 C1 H1B 109.5
H1A C1 H1B 109.5
C2 C1 H1C 109.5
H1A C1 H1C 109.5
H1B C1 H1C 109.5
C16 C15 H13A 112(4)
C16 C15 H13 110(4)
H13A C15 H13 129(5)
C16 C15 H13B 109(3)
H13A C15 H13B 97(4)
H13 C15 H13B 97(4)
N2 C3 N3 115.9(3)
N2 C3 S1 126.1(3)
N3 C3 S1 118.0(3)
N12 C24 N11 115.5(3)
N12 C24 S4 118.5(3)
N11 C24 S4 125.9(3)
N9 C21 C20 102.9(4)
N9 C21 H17B 108(2)
C20 C21 H17B 113(3)
N9 C21 H17A 105(3)
C20 C21 H17A 112(3)
H17B C21 H17A 115(4)
C26 C27 C28 103.6(4)
C26 C27 H21B 114(3)
C28 C27 H21B 114(3)
C26 C27 H21A 104(2)
C28 C27 H21A 113(2)
H21B C27 H21A 108(3)
N3 C4 C5 103.9(4)
N3 C4 H4A 111.0
C5 C4 H4A 111.0
N3 C4 H4B 111.0
C5 C4 H4B 111.0
H4A C4 H4B 109.0
N6 C11 C12 103.4(4)
N6 C11 H9A 109(3)
C12 C11 H9A 119(2)
N6 C11 H9B 104(2)
C12 C11 H9B 111(2)
H9A C11 H9B 110(3)
N12 C25 C26 102.6(4)
N12 C25 H19B 111.2
C26 C25 H19B 111.2
N12 C25 H19A 111.2
C26 C25 H19A 111.2
H19B C25 H19A 109.2
N6 C14 C13 103.1(4)
N6 C14 H12A 112(3)
C13 C14 H12A 120(3)
N6 C14 H12B 108(3)
C13 C14 H12B 110(3)
H12A C14 H12B 103(4)
C23 C22 H18C 109.5
C23 C22 H18B 109.5
H18C C22 H18B 109.5
C23 C22 H18A 109.5
H18C C22 H18A 109.5
H18B C22 H18A 109.5
C20 C19 C18 103.9(4)
C20 C19 H15A 110(3)
C18 C19 H15A 108(3)
C20 C19 H15B 115(3)
C18 C19 H15B 108(2)
H15A C19 H15B 112(3)
C19 C20 C21 104.6(4)
C19 C20 H16A 109(2)
C21 C20 H16A 112(2)
C19 C20 H16B 112(3)
C21 C20 H16B 118(3)
H16A C20 H16B 101(4)
N3 C7 C6 104.4(4)
N3 C7 H7A 116(2)
C6 C7 H7A 112(2)
N3 C7 H7B 109(3)
C6 C7 H7B 109(3)
H7A C7 H7B 106(4)
C27 C26 C25 104.1(4)
C27 C26 H20A 120(3)
C25 C26 H20A 112(3)
C27 C26 H20B 110(3)
C25 C26 H20B 105(3)
H20A C26 H20B 106(5)
C9 C8 H8A 109.5
C9 C8 H8B 109.5
H8A C8 H8B 109.5
C9 C8 H8C 109.5
H8A C8 H8C 109.5
H8B C8 H8C 109.5
C13 C12 C11 109.4(4)
C13 C12 H10B 109.8
C11 C12 H10B 109.8
C13 C12 H10A 109.8
C11 C12 H10A 109.8
H10B C12 H10A 108.2
C5 C6 C7 108.9(4)
C5 C6 H6A 109.9
C7 C6 H6A 109.9
C5 C6 H6B 109.9
C7 C6 H6B 109.9
H6A C6 H6B 108.3
C12 C13 C14 112.3(4)
C12 C13 H11A 109.1
C14 C13 H11A 109.1
C12 C13 H11B 109.1
C14 C13 H11B 109.1
H11A C13 H11B 107.9
C6 C5 C4 110.5(4)
C6 C5 H5A 109.5
C4 C5 H5A 109.5
C6 C5 H5B 109.5
C4 C5 H5B 109.5
H5A C5 H5B 108.1

loop_
_geom_bond_atom_site_label_1
_geom_bond_atom_site_label_2
_geom_bond_distance
Cu2 N7 1.960(3)
Cu2 N10 1.962(3)
Cu2 S4 2.2455(13)
Cu2 S3 2.2478(12)
Cu1 N1 1.953(3)
Cu1 N4 1.954(3)
Cu1 S2 2.2491(12)
Cu1 S1 2.2506(13)
S1 C3 1.750(4)
S4 C24 1.750(4)
S2 C10 1.750(4)
S3 C17 1.755(4)
N10 C23 1.289(4)
N10 N11 1.377(4)
N5 C10 1.328(4)
N5 N4 1.365(4)
N9 C17 1.343(4)
N9 C18 1.458(5)
N9 C21 1.460(5)
N6 C10 1.344(4)
N6 C14 1.453(5)
N6 C11 1.467(5)
N4 C9 1.294(4)
N2 C3 1.317(5)
N2 N1 1.371(4)
N8 C17 1.332(4)
N8 N7 1.359(4)
N3 C3 1.351(4)
N3 C4 1.453(5)
N3 C7 1.456(5)
N11 C24 1.337(5)
N12 C24 1.335(4)
N12 C25 1.455(5)
N12 C28 1.470(5)
N7 C16 1.291(4)
N1 C2 1.299(4)
C16 C23 1.475(5)
C16 C15 1.478(5)
C23 C22 1.492(5)
C9 C2 1.470(5)
C9 C8 1.489(5)
C2 C1 1.483(5)
C18 C19 1.513(6)
C18 H14B 0.91(3)
C18 H14A 0.93(4)
C28 C27 1.522(6)
C28 H22B 0.96(4)
C28 H22A 1.07(3)
C1 H1A 0.9600
C1 H1B 0.9600
C1 H1C 0.9600
C15 H13A 0.79(4)
C15 H13 0.86(6)
C15 H13B 0.93(5)
C21 C20 1.505(6)
C21 H17B 0.89(4)
C21 H17A 0.91(4)
C27 C26 1.495(7)
C27 H21B 0.94(4)
C27 H21A 0.98(4)
C4 C5 1.486(6)
C4 H4A 0.9700
C4 H4B 0.9700
C11 C12 1.501(6)
C11 H9A 0.92(4)
C11 H9B 0.92(3)
C25 C26 1.527(6)
C25 H19B 0.9700
C25 H19A 0.9700
C14 C13 1.480(7)
C14 H12A 0.95(4)
C14 H12B 0.92(5)
C22 H18C 0.9600
C22 H18B 0.9600
C22 H18A 0.9600
C19 C20 1.504(7)
C19 H15A 0.96(4)
C19 H15B 0.92(4)
C20 H16A 0.99(4)
C20 H16B 0.93(5)
C7 C6 1.491(6)
C7 H7A 0.97(4)
C7 H7B 0.96(4)
C26 H20A 0.83(4)
C26 H20B 0.87(5)
C8 H8A 0.9600
C8 H8B 0.9600
C8 H8C 0.9600
C12 C13 1.356(7)
C12 H10B 0.9700
C12 H10A 0.9700
C6 C5 1.402(7)
C6 H6A 0.9700
C6 H6B 0.9700
C13 H11A 0.9700
C13 H11B 0.9700
C5 H5A 0.9700
C5 H5B 0.9700

loop_
_geom_torsion_atom_site_label_1
_geom_torsion_atom_site_label_2
_geom_torsion_atom_site_label_3
_geom_torsion_atom_site_label_4
_geom_torsion
N1 Cu1 S1 C3 -1.20(15)
N4 Cu1 S1 C3 -19.3(4)
S2 Cu1 S1 C3 -178.13(12)
N7 Cu2 S4 C24 6.0(4)
N10 Cu2 S4 C24 1.01(15)
S3 Cu2 S4 C24 175.98(12)
N1 Cu1 S2 C10 5.1(4)
N4 Cu1 S2 C10 -1.52(14)
S1 Cu1 S2 C10 172.91(12)
N7 Cu2 S3 C17 -3.81(15)
N10 Cu2 S3 C17 -20.6(4)
S4 Cu2 S3 C17 178.73(12)
N7 Cu2 N10 C23 -1.5(3)
S4 Cu2 N10 C23 177.2(3)
S3 Cu2 N10 C23 15.5(5)
N7 Cu2 N10 N11 -179.3(3)
S4 Cu2 N10 N11 -0.6(2)
S3 Cu2 N10 N11 -162.4(2)
C10 N5 N4 C9 -176.1(3)
C10 N5 N4 Cu1 2.4(4)
N1 Cu1 N4 C9 0.1(3)
S2 Cu1 N4 C9 178.4(3)
S1 Cu1 N4 C9 18.3(5)
N1 Cu1 N4 N5 -178.4(3)
S2 Cu1 N4 N5 -0.1(2)
S1 Cu1 N4 N5 -160.2(2)
C23 N10 N11 C24 -178.0(3)
Cu2 N10 N11 C24 -0.3(4)
C17 N8 N7 C16 174.6(3)
C17 N8 N7 Cu2 -5.8(4)
N10 Cu2 N7 C16 1.4(3)
S4 Cu2 N7 C16 -3.6(6)
S3 Cu2 N7 C16 -174.1(3)
N10 Cu2 N7 N8 -178.2(3)
S4 Cu2 N7 N8 176.7(2)
S3 Cu2 N7 N8 6.2(2)
C3 N2 N1 C2 174.8(3)
C3 N2 N1 Cu1 -0.7(4)
N4 Cu1 N1 C2 0.8(3)
S2 Cu1 N1 C2 -5.9(6)
S1 Cu1 N1 C2 -174.4(3)
N4 Cu1 N1 N2 176.5(3)
S2 Cu1 N1 N2 169.9(2)
S1 Cu1 N1 N2 1.4(2)
N8 N7 C16 C23 178.5(3)
Cu2 N7 C16 C23 -1.2(4)
N8 N7 C16 C15 -0.2(6)
Cu2 N7 C16 C15 -179.8(4)
N11 N10 C23 C16 179.2(3)
Cu2 N10 C23 C16 1.3(4)
N11 N10 C23 C22 0.5(5)
Cu2 N10 C23 C22 -177.4(3)
N7 C16 C23 N10 -0.1(5)
C15 C16 C23 N10 178.6(4)
N7 C16 C23 C22 178.6(3)
C15 C16 C23 C22 -2.7(6)
N5 N4 C9 C2 177.8(3)
Cu1 N4 C9 C2 -0.8(4)
N5 N4 C9 C8 -2.1(6)
Cu1 N4 C9 C8 179.3(3)
N2 N1 C2 C9 -177.3(3)
Cu1 N1 C2 C9 -1.4(4)
N2 N1 C2 C1 1.1(6)
Cu1 N1 C2 C1 177.0(3)
N4 C9 C2 N1 1.4(5)
C8 C9 C2 N1 -178.7(3)
N4 C9 C2 C1 -177.0(3)
C8 C9 C2 C1 2.8(6)
N4 N5 C10 N6 174.3(3)
N4 N5 C10 S2 -4.3(4)
C14 N6 C10 N5 -179.8(4)
C11 N6 C10 N5 -3.3(5)
C14 N6 C10 S2 -1.1(5)
C11 N6 C10 S2 175.5(3)
Cu1 S2 C10 N5 3.8(3)
Cu1 S2 C10 N6 -174.8(3)
C17 N9 C18 C19 174.8(4)
C21 N9 C18 C19 -5.7(5)
C24 N12 C28 C27 171.8(4)
C25 N12 C28 C27 -7.2(5)
N7 N8 C17 N9 -178.9(3)
N7 N8 C17 S3 1.2(5)
C18 N9 C17 N8 1.7(5)
C21 N9 C17 N8 -177.6(4)
C18 N9 C17 S3 -178.4(3)
C21 N9 C17 S3 2.3(5)
Cu2 S3 C17 N8 2.7(3)
Cu2 S3 C17 N9 -177.2(3)
N1 N2 C3 N3 179.2(3)
N1 N2 C3 S1 -0.7(5)
C4 N3 C3 N2 -2.8(5)
C7 N3 C3 N2 176.0(4)
C4 N3 C3 S1 177.2(3)
C7 N3 C3 S1 -4.1(5)
Cu1 S1 C3 N2 1.5(3)
Cu1 S1 C3 N3 -178.5(3)
C25 N12 C24 N11 3.6(5)
C28 N12 C24 N11 -175.2(4)
C25 N12 C24 S4 -176.2(3)
C28 N12 C24 S4 5.0(5)
N10 N11 C24 N12 -178.2(3)
N10 N11 C24 S4 1.6(5)
Cu2 S4 C24 N12 178.0(3)
Cu2 S4 C24 N11 -1.8(3)
C17 N9 C21 C20 163.3(4)
C18 N9 C21 C20 -16.1(5)
N12 C28 C27 C26 27.7(5)
C3 N3 C4 C5 -179.6(4)
C7 N3 C4 C5 1.4(5)
C10 N6 C11 C12 -175.7(4)
C14 N6 C11 C12 1.3(5)
C24 N12 C25 C26 165.3(4)
C28 N12 C25 C26 -15.7(5)
C10 N6 C14 C13 174.5(4)
C11 N6 C14 C13 -2.3(6)
N9 C18 C19 C20 25.3(6)
C18 C19 C20 C21 -35.6(6)
N9 C21 C20 C19 31.6(6)
C3 N3 C7 C6 176.4(4)
C4 N3 C7 C6 -4.7(5)
C28 C27 C26 C25 -37.8(6)
N12 C25 C26 C27 32.9(5)
N6 C11 C12 C13 0.4(7)
N3 C7 C6 C5 6.3(6)
C11 C12 C13 C14 -2.0(9)
N6 C14 C13 C12 2.6(8)
C7 C6 C5 C4 -5.7(7)
N3 C4 C5 C6 2.7(7)
